data_4114712
loop_
_publ_author_name
'Leslie D. Field'
'Anthony J. Turnbull'
'Peter Turner'

_publ_contact_author_address
;    
  School of Chemistry, University of Sydney, NSW, Australia.
;
_publ_contact_author_email l.field@chem.usyd.edu.au
_publ_contact_author_fax '+61 2 9351 6650'
_publ_contact_author_name 'Leslie D. Field'
_publ_contact_author_phone '+61 2 9351 2060'
_publ_section_title
;
 Acetylide-Bridged Organometallic Oligomers via the Photochemical
 Metathesis of Methyl-Iron(II) Complexes
;
_journal_name_full 'Journal of the American Chemical Society'
_journal_page_first 3692
_journal_page_last 3702
_journal_paper_doi 10.1021/ja011105k
_journal_volume 124
_journal_year 2002
_chemical_formula_sum 'C38 H52 Fe O2 P4'
_chemical_formula_weight 720.53
_chemical_name_systematic
; 
 ? 
;
_space_group_IT_number 2
_symmetry_cell_setting triclinic
_symmetry_Int_Tables_number 2
_symmetry_space_group_name_Hall '-P 1'
_symmetry_space_group_name_H-M 'P -1'
_atom_sites_solution_hydrogens geom
_atom_sites_solution_primary direct
_atom_sites_solution_secondary difmap
_audit_creation_method SHELXL-97
_cell_angle_alpha 104.373(8)
_cell_angle_beta 103.391(7)
_cell_angle_gamma 105.219(7)
_cell_formula_units_Z 2
_cell_length_a 12.767(6)
_cell_length_b 16.259(7)
_cell_length_c 9.811(4)
_cell_measurement_reflns_used 967
_cell_measurement_temperature 150(2)
_cell_measurement_theta_max 27.901
_cell_measurement_theta_min 2.750
_cell_volume 1805.1(14)
_computing_cell_refinement 'SAINT (Bruker,1995)'
_computing_data_collection 'SMART (Bruker,1995)'
_computing_data_reduction 'SAINT and XPREP (Bruker 1995)'
_computing_molecular_graphics 'teXsan for Windows (MSC, 1997)'
_computing_structure_refinement 'SHELXL-97 (Sheldrick, 1997)'
_computing_structure_solution 'SIR97 (Altomare, et. al. 1997)'
_diffrn_ambient_temperature 150(2)
_diffrn_measured_fraction_theta_full 0.916
_diffrn_measured_fraction_theta_max 0.916
_diffrn_measurement_device_type 'Bruker SMART 1000 CCD'
_diffrn_measurement_method \w
_diffrn_radiation_monochromator graphite
_diffrn_radiation_source 'sealed tube'
_diffrn_radiation_type MoK\a
_diffrn_radiation_wavelength 0.71073
_diffrn_reflns_av_R_equivalents 0.0320
_diffrn_reflns_av_sigmaI/netI 0.0405
_diffrn_reflns_limit_h_max 16
_diffrn_reflns_limit_h_min -16
_diffrn_reflns_limit_k_max 21
_diffrn_reflns_limit_k_min -21
_diffrn_reflns_limit_l_max 13
_diffrn_reflns_limit_l_min -13
_diffrn_reflns_number 18559
_diffrn_reflns_theta_full 28.30
_diffrn_reflns_theta_max 28.30
_diffrn_reflns_theta_min 1.82
_diffrn_standards_decay_% 0.19
_diffrn_standards_number 118
_exptl_absorpt_coefficient_mu 0.628
_exptl_absorpt_correction_T_max 0.972
_exptl_absorpt_correction_T_min 0.834
_exptl_absorpt_correction_type 'numerical and empirical'
_exptl_absorpt_process_details
;
  gaussian (XPREP, Bruker 1995) and SADABS (Sheldrick, 1996)
;
_exptl_crystal_colour orange
_exptl_crystal_density_diffrn 1.326
_exptl_crystal_description acicular
_exptl_crystal_F_000 764
_exptl_crystal_size_max 0.485
_exptl_crystal_size_mid 0.091
_exptl_crystal_size_min 0.065
_refine_diff_density_max 0.456
_refine_diff_density_min -0.360
_refine_diff_density_rms 0.071
_refine_ls_extinction_method none
_refine_ls_goodness_of_fit_ref 1.023
_refine_ls_hydrogen_treatment mixed
_refine_ls_matrix_type full
_refine_ls_number_parameters 420
_refine_ls_number_reflns 8206
_refine_ls_number_restraints 0
_refine_ls_restrained_S_all 1.023
_refine_ls_R_factor_all 0.0580
_refine_ls_R_factor_gt 0.0375
_refine_ls_shift/su_max 0.001
_refine_ls_shift/su_mean 0.000
_refine_ls_structure_factor_coef Fsqd
_refine_ls_weighting_details 'calc w=1/[\s^2^(Fo^2^)+(0.0476P)^2^+0.7679P] where P=(Fo^2^+2Fc^2^)/3'
_refine_ls_weighting_scheme calc
_refine_ls_wR_factor_gt 0.0879
_refine_ls_wR_factor_ref 0.0982
_reflns_number_gt 6291
_reflns_number_total 8206
_reflns_threshold_expression >2sigma(I)
_cod_data_source_file ja011105k_1.cif
_cod_data_source_block ldf116
_cod_original_cell_volume 1805.2(14)
_cod_original_sg_symbol_H-M 'P -1 '
_cod_database_code 4114712

loop_
_symmetry_equiv_pos_as_xyz
'x, y, z'
'-x, -y, -z'

loop_
_atom_site_label
_atom_site_type_symbol
_atom_site_fract_x
_atom_site_fract_y
_atom_site_fract_z
_atom_site_U_iso_or_equiv
_atom_site_adp_type
_atom_site_occupancy
_atom_site_symmetry_multiplicity
_atom_site_calc_flag
_atom_site_refinement_flags
Fe1 Fe 0.25282(2) 0.254047(19) 0.05606(3) 0.01549(8) Uani 1 1 d .
P1 P 0.06698(4) 0.17378(4) -0.05413(6) 0.01902(12) Uani 1 1 d .
P2 P 0.27682(5) 0.17945(4) -0.15182(6) 0.02058(13) Uani 1 1 d .
P3 P 0.44156(4) 0.32470(4) 0.15658(6) 0.01939(12) Uani 1 1 d .
P4 P 0.24502(5) 0.30553(4) 0.29025(6) 0.01833(12) Uani 1 1 d .
O1 O 0.13837(16) 0.81763(12) -0.3195(2) 0.0388(4) Uani 1 1 d .
O2 O 0.40739(18) -0.16837(13) 0.3836(2) 0.0462(5) Uani 1 1 d .
C1 C 0.16862(18) 0.49202(15) -0.2463(2) 0.0229(5) Uani 1 1 d .
C2 C 0.18364(18) 0.42943(14) -0.2103(2) 0.0211(4) Uani 1 1 d .
C3 C 0.20347(18) 0.35717(14) -0.1618(2) 0.0212(4) Uani 1 1 d .
H3 H 0.195(2) 0.3043(16) -0.238(3) 0.023(6) Uiso 1 1 d .
C4 C 0.23034(17) 0.35885(13) -0.0172(2) 0.0183(4) Uani 1 1 d .
C5 C 0.23244(18) 0.44656(14) 0.0823(2) 0.0191(4) Uani 1 1 d .
C6 C 0.33333(19) 0.51990(14) 0.1613(2) 0.0231(5) Uani 1 1 d .
H6 H 0.4047 0.5133 0.1590 0.028 Uiso 1 1 calc R
C7 C 0.3315(2) 0.60238(15) 0.2432(3) 0.0274(5) Uani 1 1 d .
H7 H 0.4013 0.6513 0.2953 0.033 Uiso 1 1 calc R
C8 C 0.2286(2) 0.61379(15) 0.2494(3) 0.0279(5) Uani 1 1 d .
H8 H 0.2275 0.6702 0.3051 0.033 Uiso 1 1 calc R
C9 C 0.1271(2) 0.54157(15) 0.1731(3) 0.0257(5) Uani 1 1 d .
H9 H 0.0561 0.5482 0.1778 0.031 Uiso 1 1 calc R
C10 C 0.12952(18) 0.46011(15) 0.0902(2) 0.0231(5) Uani 1 1 d .
H10 H 0.0593 0.4118 0.0369 0.028 Uiso 1 1 calc R
C11 C 0.15841(17) 0.57357(14) -0.2707(2) 0.0213(4) Uani 1 1 d .
C12 C 0.12851(19) 0.58087(15) -0.4129(2) 0.0237(5) Uani 1 1 d .
H12 H 0.1139 0.5303 -0.4969 0.028 Uiso 1 1 calc R
C13 C 0.11979(19) 0.66089(16) -0.4334(3) 0.0266(5) Uani 1 1 d .
H13 H 0.0982 0.6644 -0.5306 0.032 Uiso 1 1 calc R
C14 C 0.14281(18) 0.73528(15) -0.3110(3) 0.0241(5) Uani 1 1 d .
C15 C 0.17320(19) 0.72971(15) -0.1688(3) 0.0250(5) Uani 1 1 d .
H15 H 0.1892 0.7810 -0.0852 0.030 Uiso 1 1 calc R
C16 C 0.18011(18) 0.65016(15) -0.1488(2) 0.0238(5) Uani 1 1 d .
H16 H 0.1998 0.6469 -0.0513 0.029 Uiso 1 1 calc R
C17 C 0.0983(3) 0.8237(2) -0.4640(3) 0.0441(7) Uani 1 1 d .
H17A H 0.1505 0.8118 -0.5194 0.066 Uiso 1 1 calc R
H17B H 0.0953 0.8844 -0.4549 0.066 Uiso 1 1 calc R
H17C H 0.0215 0.7790 -0.5168 0.066 Uiso 1 1 calc R
C18 C 0.26907(17) 0.15451(13) 0.1238(2) 0.0191(4) Uani 1 1 d .
C19 C 0.28327(18) 0.09349(14) 0.1694(2) 0.0219(4) Uani 1 1 d .
C20 C 0.30956(18) 0.02464(14) 0.2244(2) 0.0213(4) Uani 1 1 d .
C21 C 0.3064(2) 0.02143(14) 0.3643(3) 0.0261(5) Uani 1 1 d .
H21 H 0.2815 0.0638 0.4222 0.031 Uiso 1 1 calc R
C22 C 0.3385(2) -0.04143(15) 0.4218(3) 0.0277(5) Uani 1 1 d .
H22 H 0.3365 -0.0410 0.5182 0.033 Uiso 1 1 calc R
C23 C 0.37327(19) -0.10478(14) 0.3383(3) 0.0251(5) Uani 1 1 d .
C24 C 0.3744(2) -0.10457(16) 0.1981(3) 0.0293(5) Uani 1 1 d .
H24 H 0.3969 -0.1485 0.1395 0.035 Uiso 1 1 calc R
C25 C 0.3434(2) -0.04126(15) 0.1417(3) 0.0265(5) Uani 1 1 d .
H25 H 0.3451 -0.0425 0.0449 0.032 Uiso 1 1 calc R
C26 C 0.4118(3) -0.1693(2) 0.5299(3) 0.0494(7) Uani 1 1 d .
H26A H 0.4608 -0.1101 0.6020 0.074 Uiso 1 1 calc R
H26B H 0.4431 -0.2155 0.5503 0.074 Uiso 1 1 calc R
H26C H 0.3344 -0.1830 0.5379 0.074 Uiso 1 1 calc R
C27 C -0.03791(18) 0.22173(15) -0.1317(3) 0.0268(5) Uani 1 1 d .
H27A H -0.1111 0.1732 -0.1889 0.040 Uiso 1 1 calc R
H27B H -0.0103 0.2528 -0.1969 0.040 Uiso 1 1 calc R
H27C H -0.0485 0.2648 -0.0510 0.040 Uiso 1 1 calc R
C28 C -0.01424(19) 0.10908(15) 0.0380(3) 0.0249(5) Uani 1 1 d .
H28A H -0.0375 0.1493 0.1080 0.037 Uiso 1 1 calc R
H28B H 0.0336 0.0817 0.0918 0.037 Uiso 1 1 calc R
H28C H -0.0825 0.0615 -0.0363 0.037 Uiso 1 1 calc R
C29 C 0.05182(19) 0.08182(15) -0.2214(3) 0.0273(5) Uani 1 1 d .
H29A H 0.0680 0.0312 -0.1925 0.033 Uiso 1 1 calc R
H29B H -0.0275 0.0590 -0.2903 0.033 Uiso 1 1 calc R
C30 C 0.13597(19) 0.11855(15) -0.2981(2) 0.0248(5) Uani 1 1 d .
H30A H 0.1108 0.1601 -0.3459 0.030 Uiso 1 1 calc R
H30B H 0.1409 0.0685 -0.3751 0.030 Uiso 1 1 calc R
C31 C 0.3689(2) 0.23294(16) -0.2470(3) 0.0284(5) Uani 1 1 d .
H31A H 0.4485 0.2401 -0.1987 0.043 Uiso 1 1 calc R
H31B H 0.3625 0.2923 -0.2420 0.043 Uiso 1 1 calc R
H31C H 0.3446 0.1949 -0.3511 0.043 Uiso 1 1 calc R
C32 C 0.3257(2) 0.08255(16) -0.1549(3) 0.0304(5) Uani 1 1 d .
H32A H 0.3403 0.0611 -0.2488 0.046 Uiso 1 1 calc R
H32B H 0.2665 0.0339 -0.1453 0.046 Uiso 1 1 calc R
H32C H 0.3963 0.1009 -0.0721 0.046 Uiso 1 1 calc R
C33 C 0.52297(19) 0.40402(15) 0.0829(3) 0.0271(5) Uani 1 1 d .
H33A H 0.5790 0.4563 0.1654 0.041 Uiso 1 1 calc R
H33B H 0.4704 0.4241 0.0200 0.041 Uiso 1 1 calc R
H33C H 0.5629 0.3740 0.0240 0.041 Uiso 1 1 calc R
C34 C 0.53378(19) 0.25597(16) 0.1751(3) 0.0299(5) Uani 1 1 d .
H34A H 0.5407 0.2288 0.0780 0.045 Uiso 1 1 calc R
H34B H 0.5002 0.2082 0.2124 0.045 Uiso 1 1 calc R
H34C H 0.6098 0.2942 0.2448 0.045 Uiso 1 1 calc R
C35 C 0.47500(19) 0.39187(15) 0.3526(2) 0.0252(5) Uani 1 1 d .
H35A H 0.5551 0.4022 0.4088 0.030 Uiso 1 1 calc R
H35B H 0.4658 0.4512 0.3597 0.030 Uiso 1 1 calc R
C36 C 0.39252(18) 0.33907(15) 0.4161(2) 0.0249(5) Uani 1 1 d .
H36A H 0.3997 0.3770 0.5161 0.030 Uiso 1 1 calc R
H36B H 0.4109 0.2848 0.4250 0.030 Uiso 1 1 calc R
C37 C 0.2054(2) 0.40268(15) 0.3716(3) 0.0285(5) Uani 1 1 d .
H37A H 0.1250 0.3917 0.3202 0.043 Uiso 1 1 calc R
H37B H 0.2538 0.4570 0.3611 0.043 Uiso 1 1 calc R
H37C H 0.2164 0.4113 0.4771 0.043 Uiso 1 1 calc R
C38 C 0.1677(2) 0.22908(15) 0.3718(3) 0.0265(5) Uani 1 1 d .
H38A H 0.1984 0.2547 0.4803 0.040 Uiso 1 1 calc R
H38B H 0.1774 0.1703 0.3393 0.040 Uiso 1 1 calc R
H38C H 0.0862 0.2215 0.3394 0.040 Uiso 1 1 calc R

loop_
_atom_site_aniso_label
_atom_site_aniso_U_11
_atom_site_aniso_U_22
_atom_site_aniso_U_33
_atom_site_aniso_U_23
_atom_site_aniso_U_13
_atom_site_aniso_U_12
Fe1 0.01498(14) 0.01571(15) 0.01556(15) 0.00481(11) 0.00554(11) 0.00457(11)
P1 0.0165(3) 0.0181(3) 0.0195(3) 0.0043(2) 0.0051(2) 0.0034(2)
P2 0.0230(3) 0.0216(3) 0.0188(3) 0.0058(2) 0.0091(2) 0.0090(2)
P3 0.0154(3) 0.0208(3) 0.0218(3) 0.0075(2) 0.0062(2) 0.0050(2)
P4 0.0191(3) 0.0195(3) 0.0167(3) 0.0060(2) 0.0067(2) 0.0062(2)
O1 0.0485(11) 0.0364(10) 0.0417(11) 0.0190(8) 0.0162(9) 0.0232(9)
O2 0.0573(13) 0.0420(11) 0.0446(11) 0.0200(9) 0.0100(10) 0.0250(10)
C1 0.0207(11) 0.0275(11) 0.0224(11) 0.0093(9) 0.0083(9) 0.0088(9)
C2 0.0204(10) 0.0256(11) 0.0171(10) 0.0072(9) 0.0065(8) 0.0069(9)
C3 0.0238(11) 0.0192(10) 0.0216(11) 0.0067(9) 0.0081(9) 0.0081(9)
C4 0.0149(9) 0.0180(10) 0.0231(11) 0.0078(8) 0.0077(8) 0.0048(8)
C5 0.0233(11) 0.0201(10) 0.0167(10) 0.0095(8) 0.0072(8) 0.0081(9)
C6 0.0218(11) 0.0240(11) 0.0251(11) 0.0093(9) 0.0098(9) 0.0070(9)
C7 0.0292(12) 0.0226(11) 0.0265(12) 0.0058(9) 0.0098(10) 0.0041(10)
C8 0.0389(13) 0.0237(11) 0.0250(12) 0.0069(9) 0.0145(10) 0.0144(10)
C9 0.0274(12) 0.0303(12) 0.0271(12) 0.0119(10) 0.0123(10) 0.0165(10)
C10 0.0216(11) 0.0243(11) 0.0213(11) 0.0069(9) 0.0042(9) 0.0074(9)
C11 0.0183(10) 0.0254(11) 0.0244(11) 0.0116(9) 0.0082(9) 0.0098(9)
C12 0.0264(11) 0.0253(11) 0.0210(11) 0.0068(9) 0.0090(9) 0.0106(9)
C13 0.0295(12) 0.0351(13) 0.0223(11) 0.0151(10) 0.0106(10) 0.0150(10)
C14 0.0226(11) 0.0250(11) 0.0314(12) 0.0130(10) 0.0122(9) 0.0118(9)
C15 0.0263(11) 0.0261(11) 0.0235(11) 0.0056(9) 0.0091(9) 0.0117(10)
C16 0.0233(11) 0.0304(12) 0.0221(11) 0.0115(9) 0.0086(9) 0.0119(9)
C17 0.0532(17) 0.0505(17) 0.0491(17) 0.0336(14) 0.0232(14) 0.0278(14)
C18 0.0169(10) 0.0188(10) 0.0198(10) 0.0040(8) 0.0070(8) 0.0043(8)
C19 0.0217(11) 0.0198(10) 0.0223(11) 0.0060(9) 0.0070(9) 0.0050(9)
C20 0.0185(10) 0.0176(10) 0.0233(11) 0.0053(9) 0.0033(9) 0.0031(8)
C21 0.0340(13) 0.0189(10) 0.0243(11) 0.0044(9) 0.0109(10) 0.0085(10)
C22 0.0354(13) 0.0233(11) 0.0205(11) 0.0070(9) 0.0064(10) 0.0063(10)
C23 0.0228(11) 0.0188(10) 0.0292(12) 0.0085(9) 0.0012(9) 0.0057(9)
C24 0.0326(13) 0.0280(12) 0.0299(13) 0.0076(10) 0.0105(10) 0.0157(10)
C25 0.0308(12) 0.0289(12) 0.0244(12) 0.0113(10) 0.0100(10) 0.0139(10)
C26 0.0532(18) 0.0534(18) 0.0463(17) 0.0273(15) 0.0090(14) 0.0213(15)
C27 0.0176(10) 0.0292(12) 0.0314(12) 0.0129(10) 0.0029(9) 0.0059(9)
C28 0.0218(11) 0.0231(11) 0.0271(12) 0.0073(9) 0.0093(9) 0.0034(9)
C29 0.0252(11) 0.0226(11) 0.0236(11) -0.0002(9) 0.0046(9) 0.0014(9)
C30 0.0292(12) 0.0223(11) 0.0190(11) 0.0026(9) 0.0065(9) 0.0077(9)
C31 0.0308(12) 0.0353(13) 0.0251(12) 0.0107(10) 0.0163(10) 0.0136(10)
C32 0.0411(14) 0.0294(12) 0.0282(12) 0.0091(10) 0.0154(11) 0.0204(11)
C33 0.0209(11) 0.0275(12) 0.0345(13) 0.0126(10) 0.0128(10) 0.0049(9)
C34 0.0218(11) 0.0321(13) 0.0391(14) 0.0138(11) 0.0100(10) 0.0122(10)
C35 0.0197(11) 0.0275(11) 0.0218(11) 0.0066(9) 0.0023(9) 0.0025(9)
C36 0.0252(11) 0.0282(12) 0.0188(11) 0.0069(9) 0.0048(9) 0.0079(10)
C37 0.0394(13) 0.0305(12) 0.0210(11) 0.0085(10) 0.0138(10) 0.0168(11)
C38 0.0293(12) 0.0298(12) 0.0227(11) 0.0108(10) 0.0124(10) 0.0076(10)

loop_
_atom_type_symbol
_atom_type_description
_atom_type_scat_dispersion_real
_atom_type_scat_dispersion_imag
_atom_type_scat_source
C C 0.0033 0.0016 'International Tables Vol C Tables 4.2.6.8 and 6.1.1.4'
H H 0.0000 0.0000 'International Tables Vol C Tables 4.2.6.8 and 6.1.1.4'
Fe Fe 0.3463 0.8444 'International Tables Vol C Tables 4.2.6.8 and 6.1.1.4'
O O 0.0106 0.0060 'International Tables Vol C Tables 4.2.6.8 and 6.1.1.4'
P P 0.1023 0.0942 'International Tables Vol C Tables 4.2.6.8 and 6.1.1.4'

loop_
_geom_angle_atom_site_label_1
_geom_angle_atom_site_label_2
_geom_angle_atom_site_label_3
_geom_angle
C18 Fe1 C4 178.30(8)
C18 Fe1 P2 86.04(7)
C4 Fe1 P2 94.43(7)
C18 Fe1 P3 89.39(6)
C4 Fe1 P3 92.24(6)
P2 Fe1 P3 90.52(3)
C18 Fe1 P1 87.84(6)
C4 Fe1 P1 90.56(6)
P2 Fe1 P1 85.63(3)
P3 Fe1 P1 175.40(2)
C18 Fe1 P4 80.16(7)
C4 Fe1 P4 99.47(7)
P2 Fe1 P4 165.75(2)
P3 Fe1 P4 85.84(3)
P1 Fe1 P4 97.30(3)
C28 P1 C27 99.54(11)
C28 P1 C29 100.50(11)
C27 P1 C29 101.04(11)
C28 P1 Fe1 120.90(8)
C27 P1 Fe1 122.86(8)
C29 P1 Fe1 108.32(8)
C32 P2 C31 98.18(12)
C32 P2 C30 98.01(11)
C31 P2 C30 104.18(11)
C32 P2 Fe1 118.86(8)
C31 P2 Fe1 123.98(8)
C30 P2 Fe1 109.83(8)
C34 P3 C33 99.36(11)
C34 P3 C35 100.89(11)
C33 P3 C35 103.50(11)
C34 P3 Fe1 118.24(8)
C33 P3 Fe1 122.46(8)
C35 P3 Fe1 109.49(7)
C37 P4 C38 96.35(11)
C37 P4 C36 100.33(11)
C38 P4 C36 99.94(11)
C37 P4 Fe1 128.13(8)
C38 P4 Fe1 121.21(8)
C36 P4 Fe1 106.07(8)
C14 O1 C17 117.4(2)
C23 O2 C26 118.3(2)
C2 C1 C11 173.0(2)
C1 C2 C3 177.9(2)
C4 C3 C2 124.9(2)
C4 C3 H3 119.2(14)
C2 C3 H3 115.9(14)
C3 C4 C5 110.08(18)
C3 C4 Fe1 126.00(16)
C5 C4 Fe1 123.77(15)
C6 C5 C10 116.82(19)
C6 C5 C4 122.88(19)
C10 C5 C4 120.13(18)
C7 C6 C5 121.5(2)
C7 C6 H6 119.3
C5 C6 H6 119.3
C8 C7 C6 120.5(2)
C8 C7 H7 119.8
C6 C7 H7 119.8
C7 C8 C9 119.2(2)
C7 C8 H8 120.4
C9 C8 H8 120.4
C10 C9 C8 120.0(2)
C10 C9 H9 120.0
C8 C9 H9 120.0
C9 C10 C5 122.1(2)
C9 C10 H10 119.0
C5 C10 H10 119.0
C12 C11 C16 117.7(2)
C12 C11 C1 122.4(2)
C16 C11 C1 119.8(2)
C13 C12 C11 121.3(2)
C13 C12 H12 119.4
C11 C12 H12 119.4
C14 C13 C12 119.5(2)
C14 C13 H13 120.2
C12 C13 H13 120.2
O1 C14 C13 123.9(2)
O1 C14 C15 115.9(2)
C13 C14 C15 120.2(2)
C16 C15 C14 120.2(2)
C16 C15 H15 119.9
C14 C15 H15 119.9
C15 C16 C11 121.0(2)
C15 C16 H16 119.5
C11 C16 H16 119.5
O1 C17 H17A 109.5
O1 C17 H17B 109.5
H17A C17 H17B 109.5
O1 C17 H17C 109.5
H17A C17 H17C 109.5
H17B C17 H17C 109.5
C19 C18 Fe1 177.73(19)
C18 C19 C20 175.4(2)
C21 C20 C25 116.4(2)
C21 C20 C19 122.0(2)
C25 C20 C19 121.5(2)
C22 C21 C20 122.4(2)
C22 C21 H21 118.8
C20 C21 H21 118.8
C23 C22 C21 119.8(2)
C23 C22 H22 120.1
C21 C22 H22 120.1
O2 C23 C24 116.1(2)
O2 C23 C22 124.9(2)
C24 C23 C22 119.0(2)
C23 C24 C25 120.9(2)
C23 C24 H24 119.5
C25 C24 H24 119.5
C24 C25 C20 121.4(2)
C24 C25 H25 119.3
C20 C25 H25 119.3
O2 C26 H26A 109.5
O2 C26 H26B 109.5
H26A C26 H26B 109.5
O2 C26 H26C 109.5
H26A C26 H26C 109.5
H26B C26 H26C 109.5
P1 C27 H27A 109.5
P1 C27 H27B 109.5
H27A C27 H27B 109.5
P1 C27 H27C 109.5
H27A C27 H27C 109.5
H27B C27 H27C 109.5
P1 C28 H28A 109.5
P1 C28 H28B 109.5
H28A C28 H28B 109.5
P1 C28 H28C 109.5
H28A C28 H28C 109.5
H28B C28 H28C 109.5
C30 C29 P1 109.01(15)
C30 C29 H29A 109.9
P1 C29 H29A 109.9
C30 C29 H29B 109.9
P1 C29 H29B 109.9
H29A C29 H29B 108.3
C29 C30 P2 106.61(15)
C29 C30 H30A 110.4
P2 C30 H30A 110.4
C29 C30 H30B 110.4
P2 C30 H30B 110.4
H30A C30 H30B 108.6
P2 C31 H31A 109.5
P2 C31 H31B 109.5
H31A C31 H31B 109.5
P2 C31 H31C 109.5
H31A C31 H31C 109.5
H31B C31 H31C 109.5
P2 C32 H32A 109.5
P2 C32 H32B 109.5
H32A C32 H32B 109.5
P2 C32 H32C 109.5
H32A C32 H32C 109.5
H32B C32 H32C 109.5
P3 C33 H33A 109.5
P3 C33 H33B 109.5
H33A C33 H33B 109.5
P3 C33 H33C 109.5
H33A C33 H33C 109.5
H33B C33 H33C 109.5
P3 C34 H34A 109.5
P3 C34 H34B 109.5
H34A C34 H34B 109.5
P3 C34 H34C 109.5
H34A C34 H34C 109.5
H34B C34 H34C 109.5
C36 C35 P3 107.73(15)
C36 C35 H35A 110.2
P3 C35 H35A 110.2
C36 C35 H35B 110.2
P3 C35 H35B 110.2
H35A C35 H35B 108.5
C35 C36 P4 108.57(15)
C35 C36 H36A 110.0
P4 C36 H36A 110.0
C35 C36 H36B 110.0
P4 C36 H36B 110.0
H36A C36 H36B 108.4
P4 C37 H37A 109.5
P4 C37 H37B 109.5
H37A C37 H37B 109.5
P4 C37 H37C 109.5
H37A C37 H37C 109.5
H37B C37 H37C 109.5
P4 C38 H38A 109.5
P4 C38 H38B 109.5
H38A C38 H38B 109.5
P4 C38 H38C 109.5
H38A C38 H38C 109.5
H38B C38 H38C 109.5

loop_
_geom_bond_atom_site_label_1
_geom_bond_atom_site_label_2
_geom_bond_distance
Fe1 C18 1.937(2)
Fe1 C4 2.067(2)
Fe1 P2 2.2318(10)
Fe1 P3 2.2321(11)
Fe1 P1 2.2332(11)
Fe1 P4 2.2770(11)
P1 C28 1.825(2)
P1 C27 1.831(2)
P1 C29 1.857(2)
P2 C32 1.837(2)
P2 C31 1.840(2)
P2 C30 1.854(2)
P3 C34 1.833(2)
P3 C33 1.837(2)
P3 C35 1.845(2)
P4 C37 1.835(2)
P4 C38 1.837(2)
P4 C36 1.849(2)
O1 C14 1.377(3)
O1 C17 1.428(3)
O2 C23 1.353(3)
O2 C26 1.427(3)
C1 C2 1.203(3)
C1 C11 1.437(3)
C2 C3 1.431(3)
C3 C4 1.372(3)
C3 H3 0.95(2)
C4 C5 1.505(3)
C5 C6 1.398(3)
C5 C10 1.404(3)
C6 C7 1.391(3)
C6 H6 0.9500
C7 C8 1.387(3)
C7 H7 0.9500
C8 C9 1.391(3)
C8 H8 0.9500
C9 C10 1.384(3)
C9 H9 0.9500
C10 H10 0.9500
C11 C12 1.402(3)
C11 C16 1.408(3)
C12 C13 1.393(3)
C12 H12 0.9500
C13 C14 1.386(3)
C13 H13 0.9500
C14 C15 1.391(3)
C15 C16 1.377(3)
C15 H15 0.9500
C16 H16 0.9500
C17 H17A 0.9800
C17 H17B 0.9800
C17 H17C 0.9800
C18 C19 1.222(3)
C19 C20 1.439(3)
C20 C21 1.395(3)
C20 C25 1.403(3)
C21 C22 1.389(3)
C21 H21 0.9500
C22 C23 1.385(3)
C22 H22 0.9500
C23 C24 1.380(3)
C24 C25 1.385(3)
C24 H24 0.9500
C25 H25 0.9500
C26 H26A 0.9800
C26 H26B 0.9800
C26 H26C 0.9800
C27 H27A 0.9800
C27 H27B 0.9800
C27 H27C 0.9800
C28 H28A 0.9800
C28 H28B 0.9800
C28 H28C 0.9800
C29 C30 1.529(3)
C29 H29A 0.9900
C29 H29B 0.9900
C30 H30A 0.9900
C30 H30B 0.9900
C31 H31A 0.9800
C31 H31B 0.9800
C31 H31C 0.9800
C32 H32A 0.9800
C32 H32B 0.9800
C32 H32C 0.9800
C33 H33A 0.9800
C33 H33B 0.9800
C33 H33C 0.9800
C34 H34A 0.9800
C34 H34B 0.9800
C34 H34C 0.9800
C35 C36 1.526(3)
C35 H35A 0.9900
C35 H35B 0.9900
C36 H36A 0.9900
C36 H36B 0.9900
C37 H37A 0.9800
C37 H37B 0.9800
C37 H37C 0.9800
C38 H38A 0.9800
C38 H38B 0.9800
C38 H38C 0.9800

loop_
_geom_torsion_atom_site_label_1
_geom_torsion_atom_site_label_2
_geom_torsion_atom_site_label_3
_geom_torsion_atom_site_label_4
_geom_torsion
C18 Fe1 P1 C28 40.95(11)
C4 Fe1 P1 C28 -138.45(11)
P2 Fe1 P1 C28 127.15(9)
P3 Fe1 P1 C28 94.0(3)
P4 Fe1 P1 C28 -38.83(9)
C18 Fe1 P1 C27 169.01(11)
C4 Fe1 P1 C27 -10.40(11)
P2 Fe1 P1 C27 -104.80(10)
P3 Fe1 P1 C27 -137.9(3)
P4 Fe1 P1 C27 89.22(10)
C18 Fe1 P1 C29 -73.99(11)
C4 Fe1 P1 C29 106.60(11)
P2 Fe1 P1 C29 12.20(9)
P3 Fe1 P1 C29 -20.9(3)
P4 Fe1 P1 C29 -153.78(9)
C18 Fe1 P2 C32 -11.56(11)
C4 Fe1 P2 C32 170.07(11)
P3 Fe1 P2 C32 77.79(10)
P1 Fe1 P2 C32 -99.70(10)
P4 Fe1 P2 C32 2.80(15)
C18 Fe1 P2 C31 -136.13(12)
C4 Fe1 P2 C31 45.50(12)
P3 Fe1 P2 C31 -46.78(10)
P1 Fe1 P2 C31 135.73(10)
P4 Fe1 P2 C31 -121.77(13)
C18 Fe1 P2 C30 100.02(10)
C4 Fe1 P2 C30 -78.35(10)
P3 Fe1 P2 C30 -170.63(8)
P1 Fe1 P2 C30 11.88(8)
P4 Fe1 P2 C30 114.38(12)
C18 Fe1 P3 C34 27.10(12)
C4 Fe1 P3 C34 -153.39(11)
P2 Fe1 P3 C34 -58.93(10)
P1 Fe1 P3 C34 -25.9(3)
P4 Fe1 P3 C34 107.27(10)
C18 Fe1 P3 C33 151.18(11)
C4 Fe1 P3 C33 -29.30(11)
P2 Fe1 P3 C33 65.15(10)
P1 Fe1 P3 C33 98.2(3)
P4 Fe1 P3 C33 -128.64(10)
C18 Fe1 P3 C35 -87.58(11)
C4 Fe1 P3 C35 91.94(10)
P2 Fe1 P3 C35 -173.61(8)
P1 Fe1 P3 C35 -140.6(3)
P4 Fe1 P3 C35 -7.40(8)
C18 Fe1 P4 C37 -169.31(12)
C4 Fe1 P4 C37 9.01(12)
P2 Fe1 P4 C37 176.14(13)
P3 Fe1 P4 C37 100.59(11)
P1 Fe1 P4 C37 -82.79(11)
C18 Fe1 P4 C38 -39.53(11)
C4 Fe1 P4 C38 138.79(11)
P2 Fe1 P4 C38 -54.08(14)
P3 Fe1 P4 C38 -129.63(9)
P1 Fe1 P4 C38 46.99(10)
C18 Fe1 P4 C36 73.08(10)
C4 Fe1 P4 C36 -108.60(10)
P2 Fe1 P4 C36 58.53(13)
P3 Fe1 P4 C36 -17.02(8)
P1 Fe1 P4 C36 159.60(8)
C11 C1 C2 C3 4(8)
C1 C2 C3 C4 16(6)
C2 C3 C4 C5 1.7(3)
C2 C3 C4 Fe1 177.23(16)
C18 Fe1 C4 C3 -88(3)
P2 Fe1 C4 C3 17.79(18)
P3 Fe1 C4 C3 108.48(18)
P1 Fe1 C4 C3 -67.87(18)
P4 Fe1 C4 C3 -165.36(17)
C18 Fe1 C4 C5 87(3)
P2 Fe1 C4 C5 -167.22(16)
P3 Fe1 C4 C5 -76.53(16)
P1 Fe1 C4 C5 107.12(16)
P4 Fe1 C4 C5 9.62(17)
C3 C4 C5 C6 -97.2(2)
Fe1 C4 C5 C6 87.1(2)
C3 C4 C5 C10 77.8(2)
Fe1 C4 C5 C10 -97.8(2)
C10 C5 C6 C7 -0.3(3)
C4 C5 C6 C7 175.0(2)
C5 C6 C7 C8 0.5(3)
C6 C7 C8 C9 0.2(4)
C7 C8 C9 C10 -1.1(3)
C8 C9 C10 C5 1.3(3)
C6 C5 C10 C9 -0.6(3)
C4 C5 C10 C9 -176.0(2)
C2 C1 C11 C12 162.8(18)
C2 C1 C11 C16 -16(2)
C16 C11 C12 C13 -0.4(3)
C1 C11 C12 C13 -179.7(2)
C11 C12 C13 C14 1.0(3)
C17 O1 C14 C13 5.5(3)
C17 O1 C14 C15 -174.9(2)
C12 C13 C14 O1 178.9(2)
C12 C13 C14 C15 -0.7(3)
O1 C14 C15 C16 -179.9(2)
C13 C14 C15 C16 -0.3(3)
C14 C15 C16 C11 0.9(3)
C12 C11 C16 C15 -0.6(3)
C1 C11 C16 C15 178.7(2)
C4 Fe1 C18 C19 -154(4)
P2 Fe1 C18 C19 100(5)
P3 Fe1 C18 C19 9(5)
P1 Fe1 C18 C19 -175(5)
P4 Fe1 C18 C19 -77(5)
Fe1 C18 C19 C20 -26(7)
C18 C19 C20 C21 109(3)
C18 C19 C20 C25 -69(3)
C25 C20 C21 C22 2.0(3)
C19 C20 C21 C22 -175.9(2)
C20 C21 C22 C23 -1.1(3)
C26 O2 C23 C24 177.7(2)
C26 O2 C23 C22 -2.1(4)
C21 C22 C23 O2 179.3(2)
C21 C22 C23 C24 -0.6(3)
O2 C23 C24 C25 -178.7(2)
C22 C23 C24 C25 1.1(3)
C23 C24 C25 C20 -0.1(4)
C21 C20 C25 C24 -1.4(3)
C19 C20 C25 C24 176.6(2)
C28 P1 C29 C30 -167.55(16)
C27 P1 C29 C30 90.46(17)
Fe1 P1 C29 C30 -39.85(18)
P1 C29 C30 P2 48.56(18)
C32 P2 C30 C29 85.97(17)
C31 P2 C30 C29 -173.43(15)
Fe1 P2 C30 C29 -38.69(16)
C34 P3 C35 C36 -89.21(17)
C33 P3 C35 C36 168.28(16)
Fe1 P3 C35 C36 36.18(17)
P3 C35 C36 P4 -50.77(18)
C37 P4 C36 C35 -90.66(17)
C38 P4 C36 C35 170.94(16)
Fe1 P4 C36 C35 44.22(17)
